data_4062487
loop_
_publ_author_name
'Mokuolu, Q. Folashade'
'Duckmanton, Paul A.'
'Blake, Alexander J.'
'Wilson, Claire'
'Love, Jason B.'

_publ_section_title
;
 Non-cyclopentadienyl Titanium(III)-Magnesium Hydride Formation by Reduction
 of an Amidotitanium(IV) Complex
;
_journal_issue 22
_journal_name_full Organometallics
_journal_page_first 4387
_journal_page_last 4389
_journal_paper_doi 10.1021/om034164a
_journal_volume 22
_journal_year 2003
_chemical_formula_moiety 'C30 H48 Cl2 N2 Ti'
_chemical_formula_sum 'C30 H48 Cl2 N2 Ti'
_chemical_formula_weight 555.50
_space_group_IT_number 14
_symmetry_cell_setting monoclinic
_symmetry_space_group_name_Hall '-P 2ybc'
_symmetry_space_group_name_H-M 'P 1 21/c 1'
_cell_angle_alpha 90.00
_cell_angle_beta 97.137(2)
_cell_angle_gamma 90.00
_cell_formula_units_Z 4
_cell_length_a 8.5605(9)
_cell_length_b 19.289(2)
_cell_length_c 18.308(2)
_cell_measurement_temperature 150(2)
_cell_volume 2999.6(10)
_diffrn_ambient_temperature 150(2)
_exptl_crystal_density_diffrn 1.230
_cod_depositor_comments
;
The following automatic conversions were performed:
'_symmetry_cell_setting' value 'Monoclinic' changed to 'monoclinic'
according to '/home/saulius/struct/CIF-dictionaries/cif_core.dic'
dictionary named 'cif_core.dic' version 2.4.1 from 2010-06-29.

Automatic conversion script
Id: cif_fix_enum 1527 2010-12-29 10:47:43Z saulius 
;
_cod_original_sg_symbol_H-M 'P 21/c'
_cod_database_code 4062487

loop_
_symmetry_equiv_pos_as_xyz
'x, y, z'
'-x, y+1/2, -z+1/2'
'-x, -y, -z'
'x, -y-1/2, z-1/2'

loop_
_atom_site_label
_atom_site_type_symbol
_atom_site_fract_x
_atom_site_fract_y
_atom_site_fract_z
_atom_site_U_iso_or_equiv
_atom_site_adp_type
_atom_site_occupancy
_atom_site_symmetry_multiplicity
_atom_site_calc_flag
_atom_site_refinement_flags
_atom_site_disorder_assembly
_atom_site_disorder_group
Ti1 Ti 0.24862(4) 0.324176(16) 0.079926(17) 0.01756(9) Uani 1 1 d . . .
Cl1 Cl 0.06873(6) 0.39444(3) 0.01801(3) 0.03038(12) Uani 1 1 d . . .
Cl2 Cl 0.39620(6) 0.29716(2) -0.00971(2) 0.02680(12) Uani 1 1 d . . .
N1 N 0.37164(16) 0.37585(7) 0.15350(8) 0.0173(3) Uani 1 1 d . . .
N2 N 0.15281(17) 0.24179(7) 0.10893(8) 0.0183(3) Uani 1 1 d . . .
C1 C 0.4405(2) 0.33545(9) 0.21487(9) 0.0178(4) Uani 1 1 d . . .
C2 C 0.5308(2) 0.27811(9) 0.20070(10) 0.0204(4) Uani 1 1 d . . .
H2A H 0.5461 0.2674 0.1514 0.024 Uiso 1 1 calc R . .
C3 C 0.5990(2) 0.23627(10) 0.25782(10) 0.0252(4) Uani 1 1 d . . .
H3A H 0.6599 0.1971 0.2474 0.030 Uiso 1 1 calc R . .
C4 C 0.5783(2) 0.25154(10) 0.32957(11) 0.0287(4) Uani 1 1 d . . .
H4A H 0.6264 0.2236 0.3688 0.034 Uiso 1 1 calc R . .
C5 C 0.4870(2) 0.30777(10) 0.34409(11) 0.0283(4) Uani 1 1 d . . .
H5A H 0.4724 0.3182 0.3935 0.034 Uiso 1 1 calc R . .
C6 C 0.4166(2) 0.34908(10) 0.28755(10) 0.0235(4) Uani 1 1 d . . .
H6A H 0.3519 0.3868 0.2982 0.028 Uiso 1 1 calc R . .
C7 C 0.4098(2) 0.45112(9) 0.14359(10) 0.0212(4) Uani 1 1 d . . .
H7A H 0.3699 0.4592 0.0906 0.025 Uiso 1 1 calc R . .
C8 C 0.3077(2) 0.50424(9) 0.18449(11) 0.0248(4) Uani 1 1 d . . .
C9 C 0.1505(2) 0.47242(10) 0.19919(12) 0.0297(5) Uani 1 1 d . . .
H9A H 0.0910 0.5064 0.2243 0.045 Uiso 1 1 calc R . .
H9B H 0.1704 0.4312 0.2303 0.045 Uiso 1 1 calc R . .
H9C H 0.0896 0.4593 0.1523 0.045 Uiso 1 1 calc R . .
C10 C 0.3878(3) 0.53288(11) 0.25791(12) 0.0335(5) Uani 1 1 d . . .
H10A H 0.3163 0.5651 0.2785 0.050 Uiso 1 1 calc R . .
H10B H 0.4845 0.5573 0.2497 0.050 Uiso 1 1 calc R . .
H10C H 0.4137 0.4945 0.2924 0.050 Uiso 1 1 calc R . .
C11 C 0.2633(3) 0.56593(10) 0.13241(13) 0.0376(5) Uani 1 1 d . . .
H11A H 0.2010 0.5994 0.1568 0.056 Uiso 1 1 calc R . .
H11B H 0.2013 0.5492 0.0872 0.056 Uiso 1 1 calc R . .
H11C H 0.3594 0.5884 0.1201 0.056 Uiso 1 1 calc R . .
C12 C 0.5924(2) 0.46324(9) 0.14527(10) 0.0233(4) Uani 1 1 d . . .
C13 C 0.6937(2) 0.45046(11) 0.21984(11) 0.0314(5) Uani 1 1 d . . .
H13A H 0.8045 0.4596 0.2149 0.047 Uiso 1 1 calc R . .
H13B H 0.6816 0.4022 0.2349 0.047 Uiso 1 1 calc R . .
H13C H 0.6592 0.4815 0.2571 0.047 Uiso 1 1 calc R . .
C14 C 0.6272(3) 0.53705(11) 0.12105(13) 0.0379(5) Uani 1 1 d . . .
H14A H 0.7412 0.5432 0.1227 0.057 Uiso 1 1 calc R . .
H14B H 0.5863 0.5704 0.1543 0.057 Uiso 1 1 calc R . .
H14C H 0.5765 0.5447 0.0707 0.057 Uiso 1 1 calc R . .
C15 C 0.6546(2) 0.41451(11) 0.08955(12) 0.0333(5) Uani 1 1 d . . .
H15A H 0.7681 0.4217 0.0901 0.050 Uiso 1 1 calc R . .
H15B H 0.6009 0.4243 0.0402 0.050 Uiso 1 1 calc R . .
H15C H 0.6348 0.3663 0.1027 0.050 Uiso 1 1 calc R . .
C16 C 0.1198(2) 0.24261(9) 0.18383(10) 0.0196(4) Uani 1 1 d . . .
C17 C 0.1777(2) 0.19298(9) 0.23632(10) 0.0239(4) Uani 1 1 d . . .
H17A H 0.2418 0.1561 0.2228 0.029 Uiso 1 1 calc R . .
C18 C 0.1417(2) 0.19756(11) 0.30764(11) 0.0301(5) Uani 1 1 d . . .
H18A H 0.1793 0.1631 0.3425 0.036 Uiso 1 1 calc R . .
C19 C 0.0517(2) 0.25179(11) 0.32879(11) 0.0330(5) Uani 1 1 d . . .
H19A H 0.0271 0.2543 0.3779 0.040 Uiso 1 1 calc R . .
C20 C -0.0022(2) 0.30206(10) 0.27871(11) 0.0286(4) Uani 1 1 d . . .
H20A H -0.0621 0.3399 0.2935 0.034 Uiso 1 1 calc R . .
C21 C 0.0309(2) 0.29747(9) 0.20654(10) 0.0217(4) Uani 1 1 d . . .
H21A H -0.0074 0.3322 0.1721 0.026 Uiso 1 1 calc R . .
C22 C 0.0972(2) 0.18527(9) 0.05524(10) 0.0200(4) Uani 1 1 d . . .
H22A H 0.1125 0.2064 0.0068 0.024 Uiso 1 1 calc R . .
C23 C -0.0874(2) 0.17553(10) 0.04845(10) 0.0231(4) Uani 1 1 d . . .
C24 C -0.1647(2) 0.24605(10) 0.02986(11) 0.0302(5) Uani 1 1 d . . .
H24A H -0.2794 0.2411 0.0254 0.045 Uiso 1 1 calc R . .
H24B H -0.1340 0.2629 -0.0168 0.045 Uiso 1 1 calc R . .
H24C H -0.1300 0.2792 0.0691 0.045 Uiso 1 1 calc R . .
C25 C -0.1532(2) 0.14732(11) 0.11678(11) 0.0327(5) Uani 1 1 d . . .
H25A H -0.2679 0.1431 0.1065 0.049 Uiso 1 1 calc R . .
H25B H -0.1264 0.1792 0.1581 0.049 Uiso 1 1 calc R . .
H25C H -0.1072 0.1017 0.1294 0.049 Uiso 1 1 calc R . .
C26 C -0.1453(2) 0.12716(11) -0.01646(11) 0.0319(5) Uani 1 1 d . . .
H26A H -0.2597 0.1216 -0.0195 0.048 Uiso 1 1 calc R . .
H26B H -0.0944 0.0818 -0.0087 0.048 Uiso 1 1 calc R . .
H26C H -0.1186 0.1474 -0.0624 0.048 Uiso 1 1 calc R . .
C27 C 0.2075(2) 0.11832(9) 0.05840(10) 0.0225(4) Uani 1 1 d . . .
C28 C 0.3780(2) 0.13684(10) 0.08840(11) 0.0263(4) Uani 1 1 d . . .
H28A H 0.4434 0.0950 0.0902 0.039 Uiso 1 1 calc R . .
H28B H 0.3810 0.1561 0.1381 0.039 Uiso 1 1 calc R . .
H28C H 0.4186 0.1712 0.0561 0.039 Uiso 1 1 calc R . .
C29 C 0.2154(2) 0.09275(10) -0.02104(11) 0.0306(5) Uani 1 1 d . . .
H29A H 0.2820 0.0513 -0.0199 0.046 Uiso 1 1 calc R . .
H29B H 0.2601 0.1293 -0.0493 0.046 Uiso 1 1 calc R . .
H29C H 0.1092 0.0814 -0.0443 0.046 Uiso 1 1 calc R . .
C30 C 0.1574(3) 0.05684(10) 0.10322(11) 0.0310(5) Uani 1 1 d . . .
H30A H 0.2325 0.0187 0.1014 0.046 Uiso 1 1 calc R . .
H30B H 0.0522 0.0413 0.0825 0.046 Uiso 1 1 calc R . .
H30C H 0.1555 0.0712 0.1545 0.046 Uiso 1 1 calc R . .

loop_
_atom_site_aniso_label
_atom_site_aniso_U_11
_atom_site_aniso_U_22
_atom_site_aniso_U_33
_atom_site_aniso_U_23
_atom_site_aniso_U_13
_atom_site_aniso_U_12
Ti1 0.01911(17) 0.01952(17) 0.01401(16) -0.00016(12) 0.00188(12) -0.00119(13)
Cl1 0.0282(3) 0.0321(3) 0.0291(3) 0.0074(2) -0.0031(2) 0.0028(2)
Cl2 0.0316(3) 0.0315(3) 0.0188(2) -0.00314(18) 0.00854(18) -0.0024(2)
N1 0.0170(8) 0.0187(7) 0.0162(7) -0.0007(6) 0.0025(6) 0.0006(6)
N2 0.0178(8) 0.0200(8) 0.0170(7) -0.0016(6) 0.0015(6) 0.0001(6)
C1 0.0156(9) 0.0200(9) 0.0175(9) -0.0006(7) 0.0006(7) -0.0028(7)
C2 0.0203(9) 0.0217(9) 0.0189(9) -0.0030(7) 0.0019(7) -0.0026(7)
C3 0.0246(10) 0.0221(10) 0.0293(11) 0.0007(8) 0.0043(8) 0.0027(8)
C4 0.0313(11) 0.0304(11) 0.0241(10) 0.0073(8) 0.0021(8) 0.0015(8)
C5 0.0327(11) 0.0341(11) 0.0187(10) 0.0010(8) 0.0059(8) -0.0010(9)
C6 0.0249(10) 0.0233(9) 0.0233(10) -0.0024(8) 0.0073(8) -0.0001(8)
C7 0.0220(10) 0.0194(9) 0.0224(9) 0.0010(7) 0.0034(7) -0.0010(7)
C8 0.0246(10) 0.0203(9) 0.0298(10) -0.0040(8) 0.0044(8) 0.0016(8)
C9 0.0232(10) 0.0278(10) 0.0390(12) -0.0084(9) 0.0071(9) 0.0040(8)
C10 0.0343(12) 0.0298(11) 0.0368(12) -0.0120(9) 0.0062(9) -0.0020(9)
C11 0.0364(13) 0.0277(11) 0.0483(14) 0.0044(10) 0.0041(10) 0.0074(9)
C12 0.0200(9) 0.0240(10) 0.0265(10) -0.0015(8) 0.0047(8) -0.0044(8)
C13 0.0225(10) 0.0365(12) 0.0344(12) -0.0035(9) 0.0003(9) -0.0051(9)
C14 0.0331(12) 0.0309(11) 0.0507(14) 0.0065(10) 0.0095(10) -0.0086(9)
C15 0.0256(11) 0.0391(12) 0.0373(12) -0.0026(10) 0.0118(9) -0.0038(9)
C16 0.0162(9) 0.0234(9) 0.0189(9) -0.0009(7) 0.0013(7) -0.0045(7)
C17 0.0237(10) 0.0246(10) 0.0230(10) -0.0012(8) 0.0014(8) 0.0009(8)
C18 0.0363(12) 0.0331(11) 0.0202(10) 0.0040(8) 0.0007(8) 0.0022(9)
C19 0.0347(12) 0.0466(13) 0.0185(10) -0.0022(9) 0.0071(8) 0.0029(10)
C20 0.0267(11) 0.0343(11) 0.0252(10) -0.0054(8) 0.0052(8) 0.0042(8)
C21 0.0203(9) 0.0230(9) 0.0219(9) -0.0006(7) 0.0027(7) -0.0006(7)
C22 0.0202(9) 0.0230(9) 0.0168(9) -0.0024(7) 0.0028(7) -0.0024(7)
C23 0.0194(9) 0.0303(10) 0.0196(9) -0.0025(8) 0.0025(7) -0.0048(8)
C24 0.0190(10) 0.0387(12) 0.0316(11) -0.0027(9) -0.0020(8) 0.0011(8)
C25 0.0229(11) 0.0439(12) 0.0323(11) -0.0015(10) 0.0078(9) -0.0097(9)
C26 0.0260(11) 0.0381(12) 0.0306(11) -0.0062(9) -0.0012(9) -0.0069(9)
C27 0.0243(10) 0.0208(9) 0.0226(10) -0.0034(7) 0.0034(7) -0.0010(7)
C28 0.0231(10) 0.0236(10) 0.0318(11) -0.0027(8) 0.0020(8) 0.0028(8)
C29 0.0326(12) 0.0318(11) 0.0286(11) -0.0088(9) 0.0084(9) 0.0001(9)
C30 0.0377(12) 0.0239(10) 0.0308(11) 0.0001(8) 0.0022(9) -0.0021(9)

loop_
_geom_bond_atom_site_label_1
_geom_bond_atom_site_label_2
_geom_bond_distance
_geom_bond_site_symmetry_2
_geom_bond_publ_flag
Ti1 N1 1.8879(14) . ?
Ti1 N2 1.8942(15) . ?
Ti1 Cl1 2.2493(6) . ?
Ti1 Cl2 2.2530(6) . ?
N1 C1 1.433(2) . ?
N1 C7 1.504(2) . ?
N2 C16 1.434(2) . ?
N2 C22 1.505(2) . ?
C1 C2 1.392(2) . ?
C1 C6 1.396(2) . ?
C2 C3 1.390(2) . ?
C3 C4 1.379(3) . ?
C4 C5 1.382(3) . ?
C5 C6 1.384(3) . ?
C7 C12 1.577(3) . ?
C7 C8 1.593(3) . ?
C8 C9 1.533(3) . ?
C8 C10 1.534(3) . ?
C8 C11 1.543(3) . ?
C12 C15 1.531(3) . ?
C12 C14 1.531(3) . ?
C12 C13 1.543(3) . ?
C16 C21 1.396(2) . ?
C16 C17 1.403(2) . ?
C17 C18 1.381(3) . ?
C18 C19 1.383(3) . ?
C19 C20 1.374(3) . ?
C20 C21 1.388(3) . ?
C22 C23 1.581(2) . ?
C22 C27 1.597(2) . ?
C23 C24 1.532(3) . ?
C23 C25 1.534(3) . ?
C23 C26 1.543(2) . ?
C27 C30 1.533(3) . ?
C27 C28 1.537(3) . ?
C27 C29 1.545(3) . ?

loop_
_cod_related_entry_id
_cod_related_entry_database
_cod_related_entry_code
1 ChemSpider 30659617
